data_7113062
loop_
_publ_author_name
'Hirsch-Weil, Dimitri'
'Abboud, Khalil A.'
'Hong, Sukwon'

_publ_section_title
;
 Isoquinoline-based chiral monodentate N-heterocyclic carbenes.
;
_journal_issue 40
_journal_name_full 'Chemical communications (Cambridge, England)'
_journal_page_first 7525
_journal_page_last 7527
_journal_paper_doi 10.1039/c0cc02211j
_journal_volume 46
_journal_year 2010
_chemical_formula_sum 'C27 H32 Au Cl N2'
_chemical_formula_weight 616.96
_chemical_name_systematic
;
?
;
_space_group_IT_number 19
_symmetry_cell_setting orthorhombic
_symmetry_space_group_name_Hall 'P 2ac 2ab'
_symmetry_space_group_name_H-M 'P 21 21 21'
_atom_sites_solution_hydrogens geom
_atom_sites_solution_primary direct
_atom_sites_solution_secondary difmap
_audit_creation_method SHELXL-97
_audit_update_record
;
2010-02-02 # Formatted by publCIF
;
_cell_angle_alpha 90.00
_cell_angle_beta 90.00
_cell_angle_gamma 90.00
_cell_formula_units_Z 4
_cell_length_a 9.4129(6)
_cell_length_b 16.7290(11)
_cell_length_c 17.6201(12)
_cell_measurement_reflns_used 283
_cell_measurement_temperature 100(2)
_cell_measurement_theta_max 28.0
_cell_measurement_theta_min 2.0
_cell_volume 2774.6(3)
_computing_cell_refinement 'Bruker APEX2'
_computing_data_collection 'Bruker APEX2 (Bruker, 2008)'
_computing_data_reduction 'Bruker SAINT (Bruker, 2008)'
_computing_molecular_graphics 'Bruker SHELXTL'
_computing_publication_material 'Bruker SHELXTL'
_computing_structure_refinement 'Bruker SHELXTL'
_computing_structure_solution 'Bruker SHELXTL (Bruker, 2008)'
_diffrn_ambient_temperature 100(2)
_diffrn_measured_fraction_theta_full 1.000
_diffrn_measured_fraction_theta_max 1.000
_diffrn_measurement_device_type 'Bruker APEX-II CCD'
_diffrn_measurement_method '\w scans'
_diffrn_radiation_monochromator graphite
_diffrn_radiation_source 'fine-focus sealed tube'
_diffrn_radiation_type MoK\a
_diffrn_radiation_wavelength 0.71073
_diffrn_reflns_av_R_equivalents 0.0281
_diffrn_reflns_av_sigmaI/netI 0.0273
_diffrn_reflns_limit_h_max 12
_diffrn_reflns_limit_h_min -12
_diffrn_reflns_limit_k_max 21
_diffrn_reflns_limit_k_min -21
_diffrn_reflns_limit_l_max 22
_diffrn_reflns_limit_l_min -20
_diffrn_reflns_number 43949
_diffrn_reflns_theta_full 27.50
_diffrn_reflns_theta_max 27.50
_diffrn_reflns_theta_min 1.68
_exptl_absorpt_coefficient_mu 5.413
_exptl_absorpt_correction_T_max 0.5441
_exptl_absorpt_correction_T_min 0.3165
_exptl_absorpt_correction_type numerical
_exptl_absorpt_process_details 'based on measured indexed crystal faces, Bruker SHELXTL v6.12 (Bruker 2007)'
_exptl_crystal_colour yellow
_exptl_crystal_density_diffrn 1.477
_exptl_crystal_density_method 'not measured'
_exptl_crystal_description plates
_exptl_crystal_F_000 1216
_exptl_crystal_size_max 0.28
_exptl_crystal_size_mid 0.17
_exptl_crystal_size_min 0.13
_platon_squeeze_details
;
;
_refine_diff_density_max 1.156
_refine_diff_density_min -1.026
_refine_diff_density_rms 0.094
_refine_ls_abs_structure_details 'Flack H D (1983), Acta Cryst. A39, 876-881'
_refine_ls_abs_structure_Flack 0.009(6)
_refine_ls_extinction_method none
_refine_ls_goodness_of_fit_ref 0.849
_refine_ls_hydrogen_treatment constr
_refine_ls_matrix_type full
_refine_ls_number_parameters 281
_refine_ls_number_reflns 6356
_refine_ls_number_restraints 0
_refine_ls_restrained_S_all 0.849
_refine_ls_R_factor_all 0.0216
_refine_ls_R_factor_gt 0.0201
_refine_ls_shift/su_max 0.016
_refine_ls_shift/su_mean 0.002
_refine_ls_structure_factor_coef Fsqd
_refine_ls_weighting_details 'calc w=1/[\s^2^(Fo^2^)+(0.0363P)^2^+6.6738P] where P=(Fo^2^+2Fc^2^)/3'
_refine_ls_weighting_scheme calc
_refine_ls_wR_factor_gt 0.0562
_refine_ls_wR_factor_ref 0.0569
_reflns_number_gt 6106
_reflns_number_total 6356
_reflns_threshold_expression I>2\s(I)
_cod_data_source_file c0cc02211j.txt
_cod_data_source_block dhw10
_cod_depositor_comments
;
The following automatic conversions were performed:

'_symmetry_cell_setting' value 'Orthorhombic' changed to
'orthorhombic' according to
/usr/data/users/saulius/automatic-downloads/retrospective/RSC/lib/dictionaries/cif_core.dic
dictionary named 'cif_core.dic' version 2.4.2 from 2011-04-26.

Automatic conversion script
Id: cif_fix_values 2281 2013-09-26 08:29:07Z andrius 
;
_cod_original_sg_symbol_H-M P212121
_cod_database_code 7113062

loop_
_symmetry_equiv_pos_as_xyz
'x, y, z'
'-x+1/2, -y, z+1/2'
'-x, y+1/2, -z+1/2'
'x+1/2, -y+1/2, -z'

loop_
_atom_site_label
_atom_site_type_symbol
_atom_site_fract_x
_atom_site_fract_y
_atom_site_fract_z
_atom_site_U_iso_or_equiv
_atom_site_adp_type
_atom_site_occupancy
_atom_site_symmetry_multiplicity
_atom_site_calc_flag
_atom_site_refinement_flags
Au1 Au 0.548866(14) 0.540477(8) 0.382068(8) 0.02132(4) Uani 1 1 d .
Cl1 Cl 0.70495(11) 0.61338(7) 0.31106(6) 0.0317(2) Uani 1 1 d .
N1 N 0.2738(3) 0.4622(2) 0.42499(18) 0.0222(6) Uani 1 1 d .
N2 N 0.4276(3) 0.44694(19) 0.51300(17) 0.0201(6) Uani 1 1 d .
C1 C 0.4101(4) 0.4787(2) 0.4433(2) 0.0204(8) Uani 1 1 d .
C2 C 0.2042(4) 0.4812(2) 0.3527(2) 0.0239(8) Uani 1 1 d .
H2A H 0.2503 0.5299 0.3308 0.029 Uiso 1 1 calc R
C3 C 0.0487(4) 0.5018(2) 0.3727(3) 0.0305(9) Uani 1 1 d .
H3A H 0.0464 0.5497 0.4057 0.037 Uiso 1 1 calc R
H3B H -0.0044 0.5142 0.3257 0.037 Uiso 1 1 calc R
C4 C -0.0198(4) 0.4339(2) 0.4122(2) 0.0203(8) Uani 1 1 d .
C5 C -0.1556(4) 0.4069(2) 0.3950(2) 0.0244(8) Uani 1 1 d .
H5A H -0.2100 0.4339 0.3575 0.029 Uiso 1 1 calc R
C6 C -0.2138(4) 0.3399(3) 0.4323(2) 0.0253(8) Uani 1 1 d .
H6A H -0.3065 0.3217 0.4196 0.030 Uiso 1 1 calc R
C7 C -0.1363(4) 0.3008(2) 0.4872(2) 0.0232(8) Uani 1 1 d .
H7A H -0.1764 0.2563 0.5130 0.028 Uiso 1 1 calc R
C8 C 0.0000(4) 0.3260(2) 0.5051(2) 0.0203(7) Uani 1 1 d .
H8A H 0.0535 0.2980 0.5423 0.024 Uiso 1 1 calc R
C9 C 0.0592(4) 0.3926(2) 0.4688(2) 0.0193(7) Uani 1 1 d .
C10 C 0.2051(4) 0.4203(2) 0.4828(2) 0.0198(7) Uani 1 1 d .
C11 C 0.3022(4) 0.4132(2) 0.5406(2) 0.0205(7) Uani 1 1 d .
C12 C 0.2999(4) 0.3831(2) 0.6188(2) 0.0213(7) Uani 1 1 d .
C13 C 0.1744(4) 0.3759(2) 0.6611(2) 0.0216(8) Uani 1 1 d .
H13A H 0.0862 0.3916 0.6395 0.026 Uiso 1 1 calc R
C14 C 0.1787(5) 0.3461(3) 0.7338(2) 0.0273(9) Uani 1 1 d .
H14A H 0.0932 0.3408 0.7621 0.033 Uiso 1 1 calc R
C15 C 0.3085(5) 0.3237(2) 0.7664(2) 0.0286(9) Uani 1 1 d .
H15A H 0.3109 0.3020 0.8162 0.034 Uiso 1 1 calc R
C16 C 0.4334(5) 0.3333(2) 0.7256(2) 0.0253(8) Uani 1 1 d .
H16A H 0.5217 0.3198 0.7484 0.030 Uiso 1 1 calc R
C17 C 0.4309(4) 0.3623(2) 0.6522(2) 0.0210(7) Uani 1 1 d .
C18 C 0.5639(4) 0.3718(2) 0.6057(2) 0.0247(8) Uani 1 1 d .
H18A H 0.5746 0.3250 0.5717 0.030 Uiso 1 1 calc R
H18B H 0.6473 0.3733 0.6398 0.030 Uiso 1 1 calc R
C19 C 0.5598(4) 0.4492(2) 0.5574(2) 0.0221(7) Uani 1 1 d .
H19A H 0.6417 0.4480 0.5213 0.027 Uiso 1 1 calc R
C20 C 0.2108(5) 0.4141(3) 0.2938(3) 0.0311(10) Uani 1 1 d .
H20A H 0.1634 0.4334 0.2471 0.037 Uiso 1 1 calc R
H20B H 0.1541 0.3686 0.3132 0.037 Uiso 1 1 calc R
C21 C 0.3576(5) 0.3822(3) 0.2715(2) 0.0320(9) Uani 1 1 d .
H21A H 0.4274 0.4272 0.2734 0.038 Uiso 1 1 calc R
C22 C 0.4081(5) 0.3155(3) 0.3263(3) 0.0384(11) Uani 1 1 d .
H22A H 0.4113 0.3364 0.3782 0.058 Uiso 1 1 calc R
H22B H 0.5031 0.2974 0.3114 0.058 Uiso 1 1 calc R
H22C H 0.3418 0.2704 0.3241 0.058 Uiso 1 1 calc R
C23 C 0.3541(7) 0.3481(4) 0.1895(3) 0.0470(13) Uani 1 1 d .
H23A H 0.4486 0.3281 0.1759 0.071 Uiso 1 1 calc R
H23B H 0.3263 0.3905 0.1541 0.071 Uiso 1 1 calc R
H23C H 0.2852 0.3043 0.1869 0.071 Uiso 1 1 calc R
C24 C 0.5689(4) 0.5264(2) 0.6039(2) 0.0213(8) Uani 1 1 d .
H24A H 0.4852 0.5293 0.6377 0.026 Uiso 1 1 calc R
H24B H 0.5639 0.5724 0.5686 0.026 Uiso 1 1 calc R
C25 C 0.7033(5) 0.5347(3) 0.6522(2) 0.0305(8) Uani 1 1 d .
H25A H 0.6998 0.4941 0.6938 0.037 Uiso 1 1 calc R
C26 C 0.7084(6) 0.6178(3) 0.6878(3) 0.0390(11) Uani 1 1 d .
H26A H 0.6226 0.6265 0.7182 0.059 Uiso 1 1 calc R
H26B H 0.7137 0.6582 0.6477 0.059 Uiso 1 1 calc R
H26C H 0.7923 0.6221 0.7205 0.059 Uiso 1 1 calc R
C27 C 0.8384(5) 0.5204(3) 0.6049(3) 0.0432(13) Uani 1 1 d .
H27A H 0.9222 0.5259 0.6374 0.065 Uiso 1 1 calc R
H27B H 0.8431 0.5598 0.5638 0.065 Uiso 1 1 calc R
H27C H 0.8358 0.4664 0.5833 0.065 Uiso 1 1 calc R

loop_
_atom_site_aniso_label
_atom_site_aniso_U_11
_atom_site_aniso_U_22
_atom_site_aniso_U_33
_atom_site_aniso_U_23
_atom_site_aniso_U_13
_atom_site_aniso_U_12
Au1 0.01767(6) 0.02105(7) 0.02525(6) 0.00146(6) 0.00315(6) -0.00203(6)
Cl1 0.0255(5) 0.0318(5) 0.0377(5) 0.0057(4) 0.0096(4) -0.0053(4)
N1 0.0180(15) 0.0180(14) 0.0305(16) 0.0068(15) 0.0006(12) 0.0038(14)
N2 0.0160(16) 0.0195(16) 0.0247(15) -0.0010(12) 0.0020(11) -0.0006(12)
C1 0.0191(18) 0.0153(18) 0.0267(19) -0.0016(13) 0.0004(14) 0.0013(13)
C2 0.0181(18) 0.023(2) 0.0304(19) 0.0111(15) -0.0017(15) 0.0027(14)
C3 0.0204(17) 0.0267(19) 0.045(2) 0.0132(17) -0.002(2) 0.0055(17)
C4 0.0154(19) 0.0260(19) 0.0196(16) 0.0013(14) 0.0024(14) -0.0016(14)
C5 0.0168(17) 0.029(2) 0.027(2) 0.0053(15) 0.0001(15) 0.0015(15)
C6 0.0183(19) 0.028(2) 0.030(2) -0.0017(16) -0.0002(15) 0.0004(16)
C7 0.0210(19) 0.0220(19) 0.0266(19) -0.0032(15) 0.0047(15) -0.0014(16)
C8 0.0193(17) 0.0186(18) 0.0229(18) 0.0013(14) 0.0032(14) 0.0010(14)
C9 0.0173(17) 0.0180(17) 0.0226(16) 0.0006(13) -0.0004(15) 0.0011(15)
C10 0.0189(19) 0.0174(18) 0.0231(18) 0.0040(14) 0.0041(14) -0.0017(15)
C11 0.0171(18) 0.0162(17) 0.0283(19) -0.0010(14) 0.0029(14) -0.0011(14)
C12 0.0215(17) 0.0182(16) 0.0241(16) -0.0032(17) -0.0007(16) -0.0019(14)
C13 0.0250(19) 0.0200(18) 0.0199(18) -0.0042(14) 0.0026(14) -0.0005(15)
C14 0.033(2) 0.026(2) 0.0236(19) -0.0064(16) 0.0066(16) -0.0090(17)
C15 0.041(3) 0.023(2) 0.0214(19) -0.0011(15) -0.0029(17) -0.0077(18)
C16 0.033(2) 0.0202(18) 0.0230(18) 0.0010(14) -0.0043(16) -0.0049(17)
C17 0.026(2) 0.0142(16) 0.0225(17) -0.0041(13) -0.0015(15) -0.0031(14)
C18 0.0214(18) 0.0199(17) 0.033(2) -0.0015(15) -0.0005(17) -0.0021(15)
C19 0.0178(17) 0.0221(18) 0.0264(17) -0.0011(14) 0.0008(15) -0.0011(17)
C20 0.025(2) 0.043(3) 0.026(2) 0.0104(18) -0.0031(17) -0.0050(19)
C21 0.027(2) 0.037(2) 0.032(2) 0.0042(19) 0.0016(17) -0.008(2)
C22 0.037(3) 0.037(3) 0.042(3) -0.001(2) -0.002(2) 0.002(2)
C23 0.052(3) 0.057(3) 0.033(3) -0.004(2) 0.009(2) -0.016(3)
C24 0.025(2) 0.0180(17) 0.0209(17) -0.0012(13) 0.0008(14) -0.0023(14)
C25 0.036(2) 0.027(2) 0.0287(19) 0.0002(19) -0.0066(17) -0.004(2)
C26 0.047(3) 0.040(3) 0.029(2) -0.007(2) -0.003(2) -0.010(2)
C27 0.027(2) 0.041(3) 0.062(3) -0.019(2) -0.004(2) -0.0060(19)

loop_
_atom_type_symbol
_atom_type_description
_atom_type_scat_dispersion_real
_atom_type_scat_dispersion_imag
_atom_type_scat_source
C C 0.0033 0.0016 'International Tables Vol C Tables 4.2.6.8 and 6.1.1.4'
H H 0.0000 0.0000 'International Tables Vol C Tables 4.2.6.8 and 6.1.1.4'
N N 0.0061 0.0033 'International Tables Vol C Tables 4.2.6.8 and 6.1.1.4'
Cl Cl 0.1484 0.1585 'International Tables Vol C Tables 4.2.6.8 and 6.1.1.4'
Au Au -2.0133 8.8022 'International Tables Vol C Tables 4.2.6.8 and 6.1.1.4'

loop_
_geom_angle_atom_site_label_1
_geom_angle_atom_site_label_2
_geom_angle_atom_site_label_3
_geom_angle
C1 Au1 Cl1 178.86(11)
C1 N1 C10 111.6(3)
C1 N1 C2 125.9(3)
C10 N1 C2 122.4(3)
C1 N2 C11 111.9(3)
C1 N2 C19 125.3(3)
C11 N2 C19 122.7(3)
N2 C1 N1 104.6(3)
N2 C1 Au1 128.4(3)
N1 C1 Au1 126.9(3)
N1 C2 C20 114.3(3)
N1 C2 C3 105.9(3)
C20 C2 C3 110.9(3)
N1 C2 H2A 108.5
C20 C2 H2A 108.5
C3 C2 H2A 108.5
C4 C3 C2 110.4(3)
C4 C3 H3A 109.6
C2 C3 H3A 109.6
C4 C3 H3B 109.6
C2 C3 H3B 109.6
H3A C3 H3B 108.1
C5 C4 C9 118.4(3)
C5 C4 C3 123.2(4)
C9 C4 C3 118.4(3)
C4 C5 C6 120.9(4)
C4 C5 H5A 119.5
C6 C5 H5A 119.5
C7 C6 C5 119.9(4)
C7 C6 H6A 120.0
C5 C6 H6A 120.0
C6 C7 C8 120.4(4)
C6 C7 H7A 119.8
C8 C7 H7A 119.8
C7 C8 C9 120.4(4)
C7 C8 H8A 119.8
C9 C8 H8A 119.8
C8 C9 C4 119.9(4)
C8 C9 C10 123.1(3)
C4 C9 C10 116.9(3)
C11 C10 N1 106.0(3)
C11 C10 C9 136.0(4)
N1 C10 C9 117.9(3)
C10 C11 N2 105.6(3)
C10 C11 C12 135.7(4)
N2 C11 C12 118.6(3)
C13 C12 C17 119.7(4)
C13 C12 C11 122.7(3)
C17 C12 C11 117.6(3)
C14 C13 C12 120.1(4)
C14 C13 H13A 120.0
C12 C13 H13A 120.0
C13 C14 C15 120.3(4)
C13 C14 H14A 119.8
C15 C14 H14A 119.8
C16 C15 C14 119.7(4)
C16 C15 H15A 120.1
C14 C15 H15A 120.1
C15 C16 C17 120.7(4)
C15 C16 H16A 119.6
C17 C16 H16A 119.6
C16 C17 C12 119.5(4)
C16 C17 C18 122.2(4)
C12 C17 C18 118.3(3)
C17 C18 C19 111.4(3)
C17 C18 H18A 109.3
C19 C18 H18A 109.3
C17 C18 H18B 109.3
C19 C18 H18B 109.3
H18A C18 H18B 108.0
N2 C19 C24 110.7(3)
N2 C19 C18 106.9(3)
C24 C19 C18 114.2(3)
N2 C19 H19A 108.3
C24 C19 H19A 108.3
C18 C19 H19A 108.3
C2 C20 C21 117.7(4)
C2 C20 H20A 107.9
C21 C20 H20A 107.9
C2 C20 H20B 107.9
C21 C20 H20B 107.9
H20A C20 H20B 107.2
C22 C21 C20 111.5(4)
C22 C21 C23 108.8(4)
C20 C21 C23 110.3(4)
C22 C21 H21A 108.7
C20 C21 H21A 108.7
C23 C21 H21A 108.7
C21 C22 H22A 109.5
C21 C22 H22B 109.5
H22A C22 H22B 109.5
C21 C22 H22C 109.5
H22A C22 H22C 109.5
H22B C22 H22C 109.5
C21 C23 H23A 109.5
C21 C23 H23B 109.5
H23A C23 H23B 109.5
C21 C23 H23C 109.5
H23A C23 H23C 109.5
H23B C23 H23C 109.5
C19 C24 C25 114.9(3)
C19 C24 H24A 108.6
C25 C24 H24A 108.6
C19 C24 H24B 108.6
C25 C24 H24B 108.6
H24A C24 H24B 107.5
C26 C25 C24 109.7(4)
C26 C25 C27 109.8(4)
C24 C25 C27 111.5(4)
C26 C25 H25A 108.6
C24 C25 H25A 108.6
C27 C25 H25A 108.6
C25 C26 H26A 109.5
C25 C26 H26B 109.5
H26A C26 H26B 109.5
C25 C26 H26C 109.5
H26A C26 H26C 109.5
H26B C26 H26C 109.5
C25 C27 H27A 109.5
C25 C27 H27B 109.5
H27A C27 H27B 109.5
C25 C27 H27C 109.5
H27A C27 H27C 109.5
H27B C27 H27C 109.5

loop_
_geom_bond_atom_site_label_1
_geom_bond_atom_site_label_2
_geom_bond_distance
Au1 C1 1.985(4)
Au1 Cl1 2.2829(10)
N1 C1 1.352(5)
N1 C10 1.395(5)
N1 C2 1.467(5)
N2 C1 1.348(5)
N2 C11 1.396(5)
N2 C19 1.470(5)
C2 C20 1.531(7)
C2 C3 1.544(6)
C2 H2A 1.0000
C3 C4 1.479(5)
C3 H3A 0.9900
C3 H3B 0.9900
C4 C5 1.390(5)
C4 C9 1.423(5)
C5 C6 1.411(6)
C5 H5A 0.9500
C6 C7 1.377(6)
C6 H6A 0.9500
C7 C8 1.387(6)
C7 H7A 0.9500
C8 C9 1.400(5)
C8 H8A 0.9500
C9 C10 1.470(6)
C10 C11 1.373(6)
C11 C12 1.468(6)
C12 C13 1.402(5)
C12 C17 1.410(5)
C13 C14 1.375(6)
C13 H13A 0.9500
C14 C15 1.402(6)
C14 H14A 0.9500
C15 C16 1.388(6)
C15 H15A 0.9500
C16 C17 1.382(5)
C16 H16A 0.9500
C17 C18 1.505(6)
C18 C19 1.550(5)
C18 H18A 0.9900
C18 H18B 0.9900
C19 C24 1.531(5)
C19 H19A 1.0000
C20 C21 1.533(7)
C20 H20A 0.9900
C20 H20B 0.9900
C21 C22 1.551(7)
C21 C23 1.553(7)
C21 H21A 1.0000
C22 H22A 0.9800
C22 H22B 0.9800
C22 H22C 0.9800
C23 H23A 0.9800
C23 H23B 0.9800
C23 H23C 0.9800
C24 C25 1.531(5)
C24 H24A 0.9900
C24 H24B 0.9900
C25 C26 1.526(7)
C25 C27 1.540(7)
C25 H25A 1.0000
C26 H26A 0.9800
C26 H26B 0.9800
C26 H26C 0.9800
C27 H27A 0.9800
C27 H27B 0.9800
C27 H27C 0.9800

loop_
_platon_squeeze_void_nr
_platon_squeeze_void_average_x
_platon_squeeze_void_average_y
_platon_squeeze_void_average_z
_platon_squeeze_void_volume
_platon_squeeze_void_count_electrons
_platon_squeeze_void_content
1 -0.053 0.250 0.000 230 74 ' '
2 0.008 0.750 0.500 230 74 ' '
